data_7135691
loop_
_publ_author_name
'Saha, Shankhadeep'
'Deka, Bristi Maina'
'Guha, Ankur K.'
'Mondal, Biplab'

_publ_section_title
;
 Ligand-induced release of HNO/NO<sup>-</sup> from a cobalt(II)-nitrosyl
 complex.
;
_journal_issue 36
_journal_name_full 'Chemical communications (Cambridge, England)'
_journal_page_first 9188
_journal_page_last 9192
_journal_paper_doi 10.1039/d6cc00661b
_journal_volume 62
_journal_year 2026
_chemical_formula_moiety 'C22 H22 Co N5 O, C H2 Cl2'
_chemical_formula_sum 'C23 H24 Cl2 Co N5 O'
_chemical_formula_weight 516.30
_space_group_crystal_system triclinic
_space_group_IT_number 2
_space_group_name_Hall '-P 1'
_space_group_name_H-M_alt 'P -1'
_atom_sites_solution_hydrogens geom
_audit_creation_date 2024-05-08
_audit_creation_method
;
Olex2 1.5-alpha
(compiled 2022.06.10 svn.r3fa896fb for OlexSys, GUI svn.r6535)
;
_audit_update_record
;
2024-07-31 deposited with the CCDC.	2026-04-01 downloaded from the CCDC.
;
_cell_angle_alpha 102.415(3)
_cell_angle_beta 94.370(3)
_cell_angle_gamma 104.862(3)
_cell_formula_units_Z 2
_cell_length_a 9.1802(8)
_cell_length_b 11.2850(10)
_cell_length_c 12.0488(10)
_cell_measurement_reflns_used 9782
_cell_measurement_temperature 296.0
_cell_measurement_theta_max 26.95
_cell_measurement_theta_min 2.26
_cell_volume 1166.81(18)
_computing_cell_refinement 'SAINT V8.38A (Bruker, 2018)'
_computing_data_reduction 'SAINT V8.38A (Bruker, 2018)'
_computing_molecular_graphics 'Olex2 1.5-alpha (Dolomanov et al., 2009)'
_computing_publication_material 'Olex2 1.5-alpha (Dolomanov et al., 2009)'
_computing_structure_refinement 'XL  (Sheldrick, 2008)'
_diffrn_ambient_temperature 296.0
_diffrn_measured_fraction_theta_full 1.000
_diffrn_measured_fraction_theta_max 1.000
_diffrn_measurement_device_type 'Bruker APEX-II CCD'
_diffrn_measurement_method '\f and \w scans'
_diffrn_radiation_type MoK\a
_diffrn_radiation_wavelength 0.71073
_diffrn_reflns_av_R_equivalents 0.0423
_diffrn_reflns_av_unetI/netI 0.0218
_diffrn_reflns_Laue_measured_fraction_full 1.000
_diffrn_reflns_Laue_measured_fraction_max 1.000
_diffrn_reflns_limit_h_max 10
_diffrn_reflns_limit_h_min -10
_diffrn_reflns_limit_k_max 13
_diffrn_reflns_limit_k_min -13
_diffrn_reflns_limit_l_max 14
_diffrn_reflns_limit_l_min -14
_diffrn_reflns_number 27316
_diffrn_reflns_point_group_measured_fraction_full 1.000
_diffrn_reflns_point_group_measured_fraction_max 1.000
_diffrn_reflns_theta_full 24.995
_diffrn_reflns_theta_max 24.995
_diffrn_reflns_theta_min 1.748
_diffrn_source_current 1.4
_diffrn_source_power 0.07
_diffrn_source_voltage 50.0
_diffrn_standards_number 0
_exptl_absorpt_coefficient_mu 0.990
_exptl_absorpt_correction_T_max 0.7455
_exptl_absorpt_correction_T_min 0.6209
_exptl_absorpt_correction_type none
_exptl_absorpt_process_details
;
SADABS-2016/2 (Bruker,2016/2) was used for absorption correction.
wR2(int) was 0.0866 before and 0.0547 after correction.
The Ratio of minimum to maximum transmission is 0.8329.
The \l/2 correction factor is Not present.
;
_exptl_crystal_colour dark-red
_exptl_crystal_density_diffrn 1.470
_exptl_crystal_description block
_exptl_crystal_F_000 532
_exptl_crystal_size_max 0.19
_exptl_crystal_size_mid 0.16
_exptl_crystal_size_min 0.14
_refine_diff_density_max 0.809
_refine_diff_density_min -0.716
_refine_diff_density_rms 0.157
_refine_ls_extinction_method none
_refine_ls_goodness_of_fit_ref 1.095
_refine_ls_hydrogen_treatment constr
_refine_ls_matrix_type full
_refine_ls_number_parameters 293
_refine_ls_number_reflns 4111
_refine_ls_number_restraints 0
_refine_ls_restrained_S_all 1.095
_refine_ls_R_factor_all 0.0728
_refine_ls_R_factor_gt 0.0702
_refine_ls_shift/su_max 0.001
_refine_ls_shift/su_mean 0.000
_refine_ls_structure_factor_coef Fsqd
_refine_ls_weighting_details 'w=1/[\s^2^(Fo^2^)+(0.1233P)^2^+0.7933P] where P=(Fo^2^+2Fc^2^)/3'
_refine_ls_weighting_scheme calc
_refine_ls_wR_factor_gt 0.1832
_refine_ls_wR_factor_ref 0.1861
_reflns_Friedel_coverage 0.000
_reflns_number_gt 3802
_reflns_number_total 4111
_reflns_threshold_expression 'I > 2\s(I)'
_cod_data_source_file d6cc00661b2.cif
_cod_data_source_block CoTMTAANO_2A
_cod_depositor_comments 'Adding full bibliography for 7135691.cif.'
_cod_database_code 7135691
_shelx_shelxl_version_number 2019/1
_shelx_space_group_comment
;
The symmetry employed for this shelxl refinement is uniquely defined
by the following loop, which should always be used as a source of
symmetry information in preference to the above space-group names.
They are only intended as comments.
;
_olex2_refinement_description
;
1.a Secondary CH2 refined with riding coordinates:
 C23(H23A,H23B)
1.b Aromatic/amide H refined with riding coordinates:
 C9(H9), C20(H20), C13(H13), C16(H16), C5(H5), C15(H15), C14(H14), C4(H4),
 C3(H3), C2(H2)
1.c Idealised Me refined as rotating group:
 C11(H11A,H11B,H11C), C22(H22A,H22B,H22C), C8(H8A,H8B,H8C), C19(H19A,H19B,H19C)
;
_olex2_submission_special_instructions 'No special instructions were received'

loop_
_space_group_symop_operation_xyz
'x, y, z'
'-x, -y, -z'

loop_
_atom_site_label
_atom_site_type_symbol
_atom_site_fract_x
_atom_site_fract_y
_atom_site_fract_z
_atom_site_U_iso_or_equiv
_atom_site_adp_type
_atom_site_occupancy
_atom_site_site_symmetry_order
_atom_site_calc_flag
_atom_site_refinement_flags_posn
_atom_site_refinement_flags_adp
_atom_site_refinement_flags_occupancy
_atom_site_disorder_assembly
_atom_site_disorder_group
Co1 Co 0.37423(5) 0.57715(4) 0.79574(4) 0.0480(2) Uani 1 1 d . . . . .
N3 N 0.4168(3) 0.7541(3) 0.8094(2) 0.0518(7) Uani 1 1 d . . . . .
Cl2 Cl 0.0520(5) 0.8638(5) 0.2947(3) 0.2257(18) Uani 1 1 d . . . . .
N4 N 0.2600(3) 0.6117(3) 0.9185(3) 0.0528(7) Uani 1 1 d . . . . .
N5 N 0.2217(4) 0.5238(3) 0.6755(3) 0.0614(8) Uani 1 1 d . . . . .
N1 N 0.3721(3) 0.4126(3) 0.8133(3) 0.0555(7) Uani 1 1 d . . . . .
N2 N 0.5360(3) 0.5581(3) 0.7090(3) 0.0543(7) Uani 1 1 d . . . . .
Cl1 Cl 0.0966(5) 0.8350(5) 0.5266(4) 0.246(2) Uani 1 1 d . . . . .
C10 C 0.5487(4) 0.8286(4) 0.7946(3) 0.0574(9) Uani 1 1 d . . . . .
O1 O 0.1321(5) 0.5728(4) 0.6615(4) 0.1096(14) Uani 1 1 d . . . . .
C9 C 0.6611(4) 0.7783(4) 0.7477(3) 0.0614(9) Uani 1 1 d . . . . .
H9 H 0.752224 0.837018 0.745698 0.074 Uiso 1 1 calc R U . . .
C7 C 0.6550(4) 0.6528(4) 0.7037(3) 0.0602(9) Uani 1 1 d . . . . .
C20 C 0.2849(4) 0.4393(4) 0.9957(4) 0.0652(11) Uani 1 1 d . . . . .
H20 H 0.273695 0.405807 1.059661 0.078 Uiso 1 1 calc R U . . .
C18 C 0.2432(4) 0.5503(4) 1.0019(3) 0.0611(10) Uani 1 1 d . . . . .
C13 C 0.2452(5) 0.8951(4) 0.8261(4) 0.0658(10) Uani 1 1 d . . . . .
H13 H 0.298824 0.945104 0.782288 0.079 Uiso 1 1 calc R U . . .
C21 C 0.3412(4) 0.3712(4) 0.9066(4) 0.0614(10) Uani 1 1 d . . . . .
C12 C 0.2955(4) 0.7975(3) 0.8505(3) 0.0532(8) Uani 1 1 d . . . . .
C17 C 0.2094(4) 0.7186(4) 0.9140(3) 0.0551(8) Uani 1 1 d . . . . .
C6 C 0.5174(5) 0.4287(4) 0.6598(3) 0.0601(9) Uani 1 1 d . . . . .
C11 C 0.5881(5) 0.9710(4) 0.8344(4) 0.0767(12) Uani 1 1 d . . . . .
H11A H 0.563911 1.005223 0.771285 0.115 Uiso 1 1 calc R U . . .
H11B H 0.694901 1.004458 0.862319 0.115 Uiso 1 1 calc R U . . .
H11C H 0.530661 0.993655 0.894808 0.115 Uiso 1 1 calc R U . . .
C16 C 0.0801(4) 0.7442(4) 0.9518(4) 0.0659(10) Uani 1 1 d . . . . .
H16 H 0.023106 0.693136 0.993304 0.079 Uiso 1 1 calc R U . . .
C1 C 0.4245(5) 0.3470(4) 0.7184(4) 0.0624(9) Uani 1 1 d . . . . .
C22 C 0.3755(5) 0.2541(4) 0.9266(5) 0.0804(13) Uani 1 1 d . . . . .
H22A H 0.291113 0.181898 0.891349 0.121 Uiso 1 1 calc R U . . .
H22B H 0.392461 0.260639 1.007539 0.121 Uiso 1 1 calc R U . . .
H22C H 0.465078 0.244601 0.893563 0.121 Uiso 1 1 calc R U . . .
C5 C 0.5657(6) 0.3767(5) 0.5599(4) 0.0789(13) Uani 1 1 d . . . . .
H5 H 0.623197 0.429252 0.519821 0.095 Uiso 1 1 calc R U . . .
C15 C 0.0341(5) 0.8451(4) 0.9284(4) 0.0757(12) Uani 1 1 d . . . . .
H15 H -0.052462 0.862375 0.955239 0.091 Uiso 1 1 calc R U . . .
C14 C 0.1166(5) 0.9197(4) 0.8656(4) 0.0736(12) Uani 1 1 d . . . . .
H14 H 0.085432 0.987191 0.849697 0.088 Uiso 1 1 calc R U . . .
C4 C 0.5296(7) 0.2478(6) 0.5192(5) 0.0955(17) Uani 1 1 d . . . . .
H4 H 0.566599 0.213836 0.453528 0.115 Uiso 1 1 calc R U . . .
C8 C 0.7950(5) 0.6288(6) 0.6558(5) 0.0835(14) Uani 1 1 d . . . . .
H8A H 0.806056 0.549712 0.667013 0.125 Uiso 1 1 calc R U . . .
H8B H 0.883205 0.695742 0.694658 0.125 Uiso 1 1 calc R U . . .
H8C H 0.784813 0.625728 0.575234 0.125 Uiso 1 1 calc R U . . .
C19 C 0.1912(5) 0.6046(5) 1.1122(4) 0.0814(13) Uani 1 1 d . . . . .
H19A H 0.233990 0.694743 1.133313 0.122 Uiso 1 1 calc R U . . .
H19B H 0.224291 0.569122 1.171839 0.122 Uiso 1 1 calc R U . . .
H19C H 0.082163 0.584706 1.101885 0.122 Uiso 1 1 calc R U . . .
C3 C 0.4390(8) 0.1683(6) 0.5747(6) 0.1018(19) Uani 1 1 d . . . . .
H3 H 0.413928 0.081262 0.545516 0.122 Uiso 1 1 calc R U . . .
C2 C 0.3854(6) 0.2175(5) 0.6734(5) 0.0851(14) Uani 1 1 d . . . . .
H2 H 0.322931 0.163496 0.709675 0.102 Uiso 1 1 calc R U . . .
C23 C 0.046(2) 0.7731(12) 0.3903(16) 0.313(12) Uani 1 1 d . . . . .
H23A H -0.057679 0.719995 0.380635 0.375 Uiso 1 1 calc R U . . .
H23B H 0.108792 0.717260 0.367143 0.375 Uiso 1 1 calc R U . . .

loop_
_atom_site_aniso_label
_atom_site_aniso_U_11
_atom_site_aniso_U_22
_atom_site_aniso_U_33
_atom_site_aniso_U_23
_atom_site_aniso_U_13
_atom_site_aniso_U_12
Co1 0.0400(3) 0.0557(3) 0.0466(3) 0.0197(2) 0.0080(2) 0.0040(2)
N3 0.0464(15) 0.0562(16) 0.0486(15) 0.0170(12) 0.0114(12) 0.0018(13)
Cl2 0.256(4) 0.316(5) 0.201(3) 0.155(3) 0.119(3) 0.147(4)
N4 0.0398(14) 0.0626(17) 0.0501(16) 0.0189(13) 0.0097(12) -0.0014(12)
N5 0.0506(17) 0.0700(19) 0.0621(19) 0.0188(15) 0.0009(14) 0.0137(15)
N1 0.0457(15) 0.0605(17) 0.0587(17) 0.0242(14) 0.0030(13) 0.0053(13)
N2 0.0478(16) 0.0708(19) 0.0490(15) 0.0246(14) 0.0087(12) 0.0162(14)
Cl1 0.195(3) 0.371(6) 0.172(3) 0.126(4) 0.037(3) 0.027(4)
C10 0.0483(19) 0.065(2) 0.0540(19) 0.0261(16) 0.0062(15) -0.0025(16)
O1 0.085(2) 0.129(3) 0.103(3) -0.009(2) -0.023(2) 0.051(2)
C9 0.0429(18) 0.079(3) 0.061(2) 0.0313(19) 0.0127(16) 0.0008(17)
C7 0.0443(18) 0.092(3) 0.0499(19) 0.0333(19) 0.0126(15) 0.0145(18)
C20 0.0449(19) 0.082(3) 0.063(2) 0.041(2) 0.0017(16) -0.0094(18)
C18 0.0373(17) 0.082(3) 0.0512(19) 0.0238(18) 0.0042(14) -0.0105(17)
C13 0.064(2) 0.054(2) 0.071(2) 0.0126(18) 0.0092(19) 0.0048(17)
C21 0.0398(17) 0.067(2) 0.070(2) 0.0328(19) -0.0045(16) -0.0081(15)
C12 0.0465(18) 0.0538(18) 0.0494(18) 0.0083(15) 0.0070(14) 0.0000(15)
C17 0.0448(18) 0.059(2) 0.0486(18) 0.0064(15) 0.0073(14) -0.0031(15)
C6 0.054(2) 0.080(2) 0.053(2) 0.0237(18) 0.0026(16) 0.0262(19)
C11 0.064(3) 0.064(2) 0.089(3) 0.023(2) 0.012(2) -0.010(2)
C16 0.050(2) 0.069(2) 0.064(2) 0.0049(18) 0.0146(17) -0.0019(17)
C1 0.055(2) 0.066(2) 0.066(2) 0.0199(18) -0.0049(18) 0.0172(18)
C22 0.069(3) 0.074(3) 0.094(3) 0.045(2) -0.009(2) -0.001(2)
C5 0.080(3) 0.107(4) 0.063(2) 0.023(2) 0.008(2) 0.048(3)
C15 0.054(2) 0.070(3) 0.086(3) -0.006(2) 0.015(2) 0.0076(19)
C14 0.068(3) 0.057(2) 0.087(3) 0.005(2) 0.005(2) 0.0155(19)
C4 0.109(4) 0.110(4) 0.078(3) 0.009(3) 0.003(3) 0.064(4)
C8 0.057(2) 0.117(4) 0.082(3) 0.034(3) 0.025(2) 0.021(2)
C19 0.061(2) 0.120(4) 0.057(2) 0.031(2) 0.0152(19) 0.005(2)
C3 0.119(5) 0.082(3) 0.102(4) -0.001(3) -0.004(4) 0.048(3)
C2 0.086(3) 0.073(3) 0.096(4) 0.023(3) -0.004(3) 0.026(2)
C23 0.43(3) 0.122(9) 0.30(2) 0.000(11) 0.13(2) -0.059(12)

loop_
_atom_type_symbol
_atom_type_description
_atom_type_scat_dispersion_real
_atom_type_scat_dispersion_imag
_atom_type_scat_source
C C 0.0033 0.0016 'International Tables Vol C Tables 4.2.6.8 and 6.1.1.4'
Cl Cl 0.1484 0.1585 'International Tables Vol C Tables 4.2.6.8 and 6.1.1.4'
Co Co 0.3494 0.9721 'International Tables Vol C Tables 4.2.6.8 and 6.1.1.4'
N N 0.0061 0.0033 'International Tables Vol C Tables 4.2.6.8 and 6.1.1.4'
O O 0.0106 0.0060 'International Tables Vol C Tables 4.2.6.8 and 6.1.1.4'
H H 0.0000 0.0000 'International Tables Vol C Tables 4.2.6.8 and 6.1.1.4'

loop_
_geom_angle_atom_site_label_1
_geom_angle_atom_site_label_2
_geom_angle_atom_site_label_3
_geom_angle
_geom_angle_site_symmetry_1
_geom_angle_site_symmetry_3
_geom_angle_publ_flag
N3 Co1 N4 83.17(13) . . ?
N3 Co1 N1 165.59(13) . . ?
N3 Co1 N2 94.59(13) . . ?
N4 Co1 N1 94.66(13) . . ?
N4 Co1 N2 163.24(13) . . ?
N5 Co1 N3 98.43(14) . . ?
N5 Co1 N4 99.59(14) . . ?
N5 Co1 N1 95.98(14) . . ?
N5 Co1 N2 97.17(14) . . ?
N1 Co1 N2 83.37(13) . . ?
C10 N3 Co1 125.0(3) . . ?
C10 N3 C12 124.6(3) . . ?
C12 N3 Co1 110.0(2) . . ?
C18 N4 Co1 124.5(3) . . ?
C18 N4 C17 125.3(3) . . ?
C17 N4 Co1 110.0(2) . . ?
O1 N5 Co1 125.1(3) . . ?
C21 N1 Co1 124.8(3) . . ?
C21 N1 C1 125.0(4) . . ?
C1 N1 Co1 109.8(3) . . ?
C7 N2 Co1 124.5(3) . . ?
C7 N2 C6 125.3(3) . . ?
C6 N2 Co1 110.0(2) . . ?
N3 C10 C9 121.4(4) . . ?
N3 C10 C11 121.8(4) . . ?
C9 C10 C11 116.7(3) . . ?
C10 C9 H9 115.6 . . ?
C7 C9 C10 128.8(3) . . ?
C7 C9 H9 115.6 . . ?
N2 C7 C9 122.1(3) . . ?
N2 C7 C8 121.7(4) . . ?
C9 C7 C8 116.1(4) . . ?
C18 C20 H20 115.6 . . ?
C18 C20 C21 128.9(4) . . ?
C21 C20 H20 115.6 . . ?
N4 C18 C20 121.9(4) . . ?
N4 C18 C19 121.2(4) . . ?
C20 C18 C19 116.7(4) . . ?
C12 C13 H13 119.5 . . ?
C12 C13 C14 120.9(4) . . ?
C14 C13 H13 119.5 . . ?
N1 C21 C20 121.9(4) . . ?
N1 C21 C22 122.2(4) . . ?
C20 C21 C22 115.8(4) . . ?
N3 C12 C17 112.8(3) . . ?
C13 C12 N3 127.7(3) . . ?
C13 C12 C17 119.0(4) . . ?
N4 C17 C12 113.3(3) . . ?
C16 C17 N4 127.1(4) . . ?
C16 C17 C12 119.0(4) . . ?
N2 C6 C1 112.9(3) . . ?
C5 C6 N2 127.5(4) . . ?
C5 C6 C1 119.2(4) . . ?
C10 C11 H11A 109.5 . . ?
C10 C11 H11B 109.5 . . ?
C10 C11 H11C 109.5 . . ?
H11A C11 H11B 109.5 . . ?
H11A C11 H11C 109.5 . . ?
H11B C11 H11C 109.5 . . ?
C17 C16 H16 119.7 . . ?
C17 C16 C15 120.7(4) . . ?
C15 C16 H16 119.7 . . ?
N1 C1 C6 113.4(3) . . ?
C2 C1 N1 127.3(4) . . ?
C2 C1 C6 119.1(4) . . ?
C21 C22 H22A 109.5 . . ?
C21 C22 H22B 109.5 . . ?
C21 C22 H22C 109.5 . . ?
H22A C22 H22B 109.5 . . ?
H22A C22 H22C 109.5 . . ?
H22B C22 H22C 109.5 . . ?
C6 C5 H5 119.8 . . ?
C4 C5 C6 120.5(5) . . ?
C4 C5 H5 119.8 . . ?
C16 C15 H15 120.1 . . ?
C14 C15 C16 119.9(4) . . ?
C14 C15 H15 120.1 . . ?
C13 C14 H14 119.8 . . ?
C15 C14 C13 120.4(4) . . ?
C15 C14 H14 119.8 . . ?
C5 C4 H4 119.7 . . ?
C5 C4 C3 120.6(5) . . ?
C3 C4 H4 119.7 . . ?
C7 C8 H8A 109.5 . . ?
C7 C8 H8B 109.5 . . ?
C7 C8 H8C 109.5 . . ?
H8A C8 H8B 109.5 . . ?
H8A C8 H8C 109.5 . . ?
H8B C8 H8C 109.5 . . ?
C18 C19 H19A 109.5 . . ?
C18 C19 H19B 109.5 . . ?
C18 C19 H19C 109.5 . . ?
H19A C19 H19B 109.5 . . ?
H19A C19 H19C 109.5 . . ?
H19B C19 H19C 109.5 . . ?
C4 C3 H3 119.8 . . ?
C4 C3 C2 120.3(5) . . ?
C2 C3 H3 119.8 . . ?
C1 C2 H2 119.9 . . ?
C3 C2 C1 120.2(6) . . ?
C3 C2 H2 119.9 . . ?
Cl2 C23 H23A 106.9 . . ?
Cl2 C23 H23B 106.9 . . ?
Cl1 C23 Cl2 121.6(8) . . ?
Cl1 C23 H23A 106.9 . . ?
Cl1 C23 H23B 106.9 . . ?
H23A C23 H23B 106.7 . . ?

loop_
_geom_bond_atom_site_label_1
_geom_bond_atom_site_label_2
_geom_bond_distance
_geom_bond_site_symmetry_2
_geom_bond_publ_flag
Co1 N3 1.902(3) . ?
Co1 N4 1.907(3) . ?
Co1 N5 1.818(3) . ?
Co1 N1 1.910(3) . ?
Co1 N2 1.910(3) . ?
N3 C10 1.334(5) . ?
N3 C12 1.408(5) . ?
Cl2 C23 1.693(19) . ?
N4 C18 1.335(5) . ?
N4 C17 1.409(5) . ?
N5 O1 1.124(5) . ?
N1 C21 1.329(5) . ?
N1 C1 1.411(5) . ?
N2 C7 1.334(5) . ?
N2 C6 1.414(5) . ?
Cl1 C23 1.620(18) . ?
C10 C9 1.399(6) . ?
C10 C11 1.512(6) . ?
C9 H9 0.9300 . ?
C9 C7 1.386(6) . ?
C7 C8 1.512(6) . ?
C20 H20 0.9300 . ?
C20 C18 1.390(6) . ?
C20 C21 1.394(6) . ?
C18 C19 1.505(6) . ?
C13 H13 0.9300 . ?
C13 C12 1.376(6) . ?
C13 C14 1.376(6) . ?
C21 C22 1.498(6) . ?
C12 C17 1.424(5) . ?
C17 C16 1.379(6) . ?
C6 C1 1.430(6) . ?
C6 C5 1.378(6) . ?
C11 H11A 0.9600 . ?
C11 H11B 0.9600 . ?
C11 H11C 0.9600 . ?
C16 H16 0.9300 . ?
C16 C15 1.386(7) . ?
C1 C2 1.385(6) . ?
C22 H22A 0.9600 . ?
C22 H22B 0.9600 . ?
C22 H22C 0.9600 . ?
C5 H5 0.9300 . ?
C5 C4 1.373(8) . ?
C15 H15 0.9300 . ?
C15 C14 1.375(7) . ?
C14 H14 0.9300 . ?
C4 H4 0.9300 . ?
C4 C3 1.380(9) . ?
C8 H8A 0.9600 . ?
C8 H8B 0.9600 . ?
C8 H8C 0.9600 . ?
C19 H19A 0.9600 . ?
C19 H19B 0.9600 . ?
C19 H19C 0.9600 . ?
C3 H3 0.9300 . ?
C3 C2 1.382(8) . ?
C2 H2 0.9300 . ?
C23 H23A 0.9700 . ?
C23 H23B 0.9700 . ?

loop_
_geom_torsion_atom_site_label_1
_geom_torsion_atom_site_label_2
_geom_torsion_atom_site_label_3
_geom_torsion_atom_site_label_4
_geom_torsion
_geom_torsion_site_symmetry_1
_geom_torsion_site_symmetry_2
_geom_torsion_site_symmetry_3
_geom_torsion_site_symmetry_4
_geom_torsion_publ_flag
Co1 N3 C10 C9 11.3(5) . . . . ?
Co1 N3 C10 C11 -164.8(3) . . . . ?
Co1 N3 C12 C13 -148.2(3) . . . . ?
Co1 N3 C12 C17 24.5(4) . . . . ?
Co1 N4 C18 C20 -12.0(5) . . . . ?
Co1 N4 C18 C19 162.4(3) . . . . ?
Co1 N4 C17 C12 -20.9(4) . . . . ?
Co1 N4 C17 C16 151.1(3) . . . . ?
Co1 N1 C21 C20 9.7(5) . . . . ?
Co1 N1 C21 C22 -165.6(3) . . . . ?
Co1 N1 C1 C6 22.8(4) . . . . ?
Co1 N1 C1 C2 -151.5(4) . . . . ?
Co1 N2 C7 C9 -9.8(5) . . . . ?
Co1 N2 C7 C8 166.3(3) . . . . ?
Co1 N2 C6 C1 -22.0(4) . . . . ?
Co1 N2 C6 C5 151.6(4) . . . . ?
N3 Co1 N5 O1 -37.7(5) . . . . ?
N3 C10 C9 C7 4.5(6) . . . . ?
N3 C12 C17 N4 -2.3(4) . . . . ?
N3 C12 C17 C16 -174.9(3) . . . . ?
N4 Co1 N5 O1 46.8(5) . . . . ?
N4 C17 C16 C15 -171.6(4) . . . . ?
N1 Co1 N5 O1 142.5(5) . . . . ?
N1 C1 C2 C3 175.6(4) . . . . ?
N2 Co1 N5 O1 -133.4(5) . . . . ?
N2 C6 C1 N1 -0.5(4) . . . . ?
N2 C6 C1 C2 174.3(4) . . . . ?
N2 C6 C5 C4 -175.5(4) . . . . ?
C10 N3 C12 C13 38.8(6) . . . . ?
C10 N3 C12 C17 -148.6(3) . . . . ?
C10 C9 C7 N2 -5.3(6) . . . . ?
C10 C9 C7 C8 178.4(4) . . . . ?
C7 N2 C6 C1 153.1(3) . . . . ?
C7 N2 C6 C5 -33.3(6) . . . . ?
C18 N4 C17 C12 153.3(3) . . . . ?
C18 N4 C17 C16 -34.7(6) . . . . ?
C18 C20 C21 N1 4.4(6) . . . . ?
C18 C20 C21 C22 -180.0(4) . . . . ?
C13 C12 C17 N4 171.1(3) . . . . ?
C13 C12 C17 C16 -1.6(5) . . . . ?
C21 N1 C1 C6 -150.7(3) . . . . ?
C21 N1 C1 C2 35.0(6) . . . . ?
C21 C20 C18 N4 -3.2(6) . . . . ?
C21 C20 C18 C19 -177.8(4) . . . . ?
C12 N3 C10 C9 -176.6(3) . . . . ?
C12 N3 C10 C11 7.2(6) . . . . ?
C12 C13 C14 C15 -1.4(7) . . . . ?
C12 C17 C16 C15 0.0(6) . . . . ?
C17 N4 C18 C20 174.5(3) . . . . ?
C17 N4 C18 C19 -11.1(5) . . . . ?
C17 C16 C15 C14 1.0(6) . . . . ?
C6 N2 C7 C9 175.8(3) . . . . ?
C6 N2 C7 C8 -8.2(6) . . . . ?
C6 C1 C2 C3 1.6(7) . . . . ?
C6 C5 C4 C3 2.8(8) . . . . ?
C11 C10 C9 C7 -179.1(4) . . . . ?
C16 C15 C14 C13 -0.3(7) . . . . ?
C1 N1 C21 C20 -177.8(3) . . . . ?
C1 N1 C21 C22 6.9(6) . . . . ?
C1 C6 C5 C4 -2.3(6) . . . . ?
C5 C6 C1 N1 -174.7(3) . . . . ?
C5 C6 C1 C2 0.1(6) . . . . ?
C5 C4 C3 C2 -1.1(9) . . . . ?
C14 C13 C12 N3 174.5(4) . . . . ?
C14 C13 C12 C17 2.3(6) . . . . ?
C4 C3 C2 C1 -1.1(8) . . . . ?
